data_4511903
loop_
_publ_author_name
'Reddy, S. Thirupathi'
'Krovi, Krishna Prasad'
'Swamy, Musti J.'

_publ_section_title
;
 Structure and Thermotropic Phase Behavior of a Homologous Series
 ofN-Acylglycines: Neuroactive and Antinociceptive Constituents of
 Biomembranes
;
_journal_issue 10
_journal_name_full 'Crystal Growth &amp; Design'
_journal_page_first 4944
_journal_paper_doi 10.1021/cg500481u
_journal_volume 14
_journal_year 2014
_chemical_formula_moiety 'C16 H31 N O3'
_chemical_formula_sum 'C16 H31 N O3'
_chemical_formula_weight 285.42
_chemical_name_systematic
; 
 ? 
;
_space_group_IT_number 15
_symmetry_cell_setting monoclinic
_symmetry_space_group_name_Hall '-C 2yc'
_symmetry_space_group_name_H-M 'C 1 2/c 1'
_atom_sites_solution_hydrogens geom
_atom_sites_solution_primary direct
_atom_sites_solution_secondary difmap
_audit_creation_method SHELXL-97
_cell_angle_alpha 90.00
_cell_angle_beta 91.702(4)
_cell_angle_gamma 90.00
_cell_formula_units_Z 8
_cell_length_a 92.388(16)
_cell_length_b 4.8600(8)
_cell_length_c 7.6485(13)
_cell_measurement_reflns_used 3178
_cell_measurement_temperature 298(2)
_cell_measurement_theta_max 24.97
_cell_measurement_theta_min 2.65
_cell_volume 3432.7(10)
_computing_cell_refinement 'Bruker SMART'
_computing_data_collection 'Bruker SMART'
_computing_data_reduction 'Bruker SAINT'
_computing_molecular_graphics 'Bruker SHELXTL'
_computing_publication_material 'Bruker SHELXTL'
_computing_structure_refinement 'SHELXL-97 (Sheldrick, 1997)'
_computing_structure_solution 'SHELXS-97 (Sheldrick, 1990)'
_diffrn_ambient_temperature 298(2)
_diffrn_measured_fraction_theta_full 0.990
_diffrn_measured_fraction_theta_max 0.990
_diffrn_measurement_device_type 'CCD area detector'
_diffrn_measurement_method 'phi and omega scans'
_diffrn_radiation_monochromator graphite
_diffrn_radiation_source 'fine-focus sealed tube'
_diffrn_radiation_type MoK\a
_diffrn_radiation_wavelength 0.71073
_diffrn_reflns_av_R_equivalents 0.0491
_diffrn_reflns_av_sigmaI/netI 0.0345
_diffrn_reflns_limit_h_max 110
_diffrn_reflns_limit_h_min -108
_diffrn_reflns_limit_k_max 5
_diffrn_reflns_limit_k_min -5
_diffrn_reflns_limit_l_max 9
_diffrn_reflns_limit_l_min -9
_diffrn_reflns_number 15142
_diffrn_reflns_theta_full 25.13
_diffrn_reflns_theta_max 25.13
_diffrn_reflns_theta_min 1.32
_exptl_absorpt_coefficient_mu 0.075
_exptl_absorpt_correction_T_max 0.9955
_exptl_absorpt_correction_T_min 0.9816
_exptl_absorpt_correction_type multi-scan
_exptl_absorpt_process_details BRUCKaRSADABS
_exptl_crystal_colour colorless
_exptl_crystal_density_diffrn 1.105
_exptl_crystal_density_method 'not measured'
_exptl_crystal_description plate
_exptl_crystal_F_000 1264
_exptl_crystal_size_max 0.25
_exptl_crystal_size_mid 0.12
_exptl_crystal_size_min 0.06
_refine_diff_density_max 0.221
_refine_diff_density_min -0.259
_refine_diff_density_rms 0.049
_refine_ls_extinction_method none
_refine_ls_goodness_of_fit_ref 1.115
_refine_ls_hydrogen_treatment mixed
_refine_ls_matrix_type full
_refine_ls_number_parameters 182
_refine_ls_number_reflns 3028
_refine_ls_number_restraints 0
_refine_ls_restrained_S_all 1.115
_refine_ls_R_factor_all 0.0987
_refine_ls_R_factor_gt 0.0805
_refine_ls_shift/su_max 0.000
_refine_ls_shift/su_mean 0.000
_refine_ls_structure_factor_coef Fsqd
_refine_ls_weighting_details 'calc w=1/[\s^2^(Fo^2^)+(0.0861P)^2^+5.8478P] where P=(Fo^2^+2Fc^2^)/3'
_refine_ls_weighting_scheme calc
_refine_ls_wR_factor_gt 0.2072
_refine_ls_wR_factor_ref 0.2180
_reflns_number_gt 2367
_reflns_number_total 3028
_reflns_threshold_expression >2sigma(I)
_cod_data_source_file cg500481u_si_002.cif
_cod_data_source_block platon
_cod_depositor_comments
;
The following automatic conversions were performed:

'_symmetry_cell_setting' value 'Monoclinic' changed to 'monoclinic'
according to
/home/saulius/struct/COD-crude-data--automatic-downloads/rss-feeds/ACS/lib/dictionaries/cif_core.dic
dictionary named 'cif_core.dic' version 2.4.2 from
2011-04-26.

'_exptl_absorpt_correction_type' value 'Multi-Scan'
changed to 'multi-scan' according to
/home/saulius/struct/COD-crude-data--automatic-downloads/rss-feeds/ACS/lib/dictionaries/cif_core.dic
dictionary named 'cif_core.dic' version 2.4.2 from 2011-04-26.

Automatic conversion script
Id: cif_fix_values 2281 2013-09-26 08:29:07Z andrius 

 Adding full bibliography for 4511902--4511903.cif.
;
_cod_original_sg_symbol_H-M 'C 2/c'
_cod_database_code 4511903

loop_
_symmetry_equiv_pos_as_xyz
'x, y, z'
'-x, y, -z+1/2'
'x+1/2, y+1/2, z'
'-x+1/2, y+1/2, -z+1/2'
'-x, -y, -z'
'x, -y, z-1/2'
'-x+1/2, -y+1/2, -z'
'x+1/2, -y+1/2, z-1/2'

loop_
_atom_site_label
_atom_site_type_symbol
_atom_site_fract_x
_atom_site_fract_y
_atom_site_fract_z
_atom_site_U_iso_or_equiv
_atom_site_adp_type
_atom_site_occupancy
_atom_site_symmetry_multiplicity
_atom_site_calc_flag
_atom_site_refinement_flags
O1 O 0.24154(2) 0.0996(6) 0.3095(3) 0.0716(8) Uani 1 1 d .
H10 H 0.2509 0.1392 0.3668 0.107 Uiso 1 1 d R
O2 O 0.23285(2) 0.3589(6) 0.5175(3) 0.0691(8) Uani 1 1 d .
O3 O 0.19626(2) -0.1021(4) 0.4266(3) 0.0506(6) Uani 1 1 d .
N1 N 0.20490(2) 0.3180(4) 0.3714(3) 0.0389(6) Uani 1 1 d .
H1N H 0.2033 0.4972 0.3771 0.047 Uiso 1 1 d R
C1 C 0.23118(3) 0.2320(6) 0.3834(4) 0.0415(7) Uani 1 1 d .
C2 C 0.21726(3) 0.2173(6) 0.2811(4) 0.0441(7) Uani 1 1 d .
H2A H 0.2182 0.3224 0.1742 0.053 Uiso 1 1 calc R
H2B H 0.2155 0.0272 0.2481 0.053 Uiso 1 1 calc R
C3 C 0.19498(3) 0.1494(5) 0.4339(4) 0.0326(6) Uani 1 1 d .
C4 C 0.18197(3) 0.2807(5) 0.5123(4) 0.0370(7) Uani 1 1 d .
H4A H 0.1826 0.4787 0.4984 0.044 Uiso 1 1 calc R
H4B H 0.1820 0.2407 0.6366 0.044 Uiso 1 1 calc R
C5 C 0.16796(3) 0.1778(6) 0.4271(4) 0.0413(7) Uani 1 1 d .
H5A H 0.1676 -0.0208 0.4389 0.050 Uiso 1 1 calc R
H5B H 0.1680 0.2203 0.3032 0.050 Uiso 1 1 calc R
C6 C 0.15446(3) 0.3007(6) 0.5041(4) 0.0418(7) Uani 1 1 d .
H6A H 0.1545 0.2631 0.6287 0.050 Uiso 1 1 calc R
H6B H 0.1547 0.4988 0.4889 0.050 Uiso 1 1 calc R
C7 C 0.14055(3) 0.1899(6) 0.4219(4) 0.0466(8) Uani 1 1 d .
H7A H 0.1404 -0.0084 0.4362 0.056 Uiso 1 1 calc R
H7B H 0.1405 0.2282 0.2974 0.056 Uiso 1 1 calc R
C8 C 0.12685(3) 0.3085(6) 0.4975(4) 0.0461(8) Uani 1 1 d .
H8A H 0.1269 0.2716 0.6222 0.055 Uiso 1 1 calc R
H8B H 0.1269 0.5066 0.4820 0.055 Uiso 1 1 calc R
C9 C 0.11305(3) 0.1937(7) 0.4152(5) 0.0493(8) Uani 1 1 d .
H9A H 0.1130 -0.0045 0.4305 0.059 Uiso 1 1 calc R
H9B H 0.1130 0.2307 0.2906 0.059 Uiso 1 1 calc R
C10 C 0.09929(3) 0.3092(7) 0.4893(5) 0.0499(8) Uani 1 1 d .
H10A H 0.0994 0.2727 0.6140 0.060 Uiso 1 1 calc R
H10B H 0.0993 0.5073 0.4737 0.060 Uiso 1 1 calc R
C11 C 0.08553(3) 0.1937(7) 0.4074(5) 0.0523(8) Uani 1 1 d .
H11A H 0.0856 -0.0044 0.4231 0.063 Uiso 1 1 calc R
H11B H 0.0855 0.2299 0.2827 0.063 Uiso 1 1 calc R
C12 C 0.07173(3) 0.3078(7) 0.4802(5) 0.0537(9) Uani 1 1 d .
H12A H 0.0717 0.2710 0.6049 0.064 Uiso 1 1 calc R
H12B H 0.0717 0.5059 0.4649 0.064 Uiso 1 1 calc R
C13 C 0.05802(3) 0.1926(7) 0.3976(5) 0.0573(9) Uani 1 1 d .
H13A H 0.0580 0.2302 0.2731 0.069 Uiso 1 1 calc R
H13B H 0.0581 -0.0057 0.4123 0.069 Uiso 1 1 calc R
C14 C 0.04420(3) 0.3029(8) 0.4694(5) 0.0616(10) Uani 1 1 d .
H14A H 0.0441 0.5011 0.4546 0.074 Uiso 1 1 calc R
H14B H 0.0442 0.2655 0.5940 0.074 Uiso 1 1 calc R
C15 C 0.03052(3) 0.1874(9) 0.3870(6) 0.0758(12) Uani 1 1 d .
H15A H 0.0307 -0.0110 0.4009 0.091 Uiso 1 1 calc R
H15B H 0.0305 0.2263 0.2626 0.091 Uiso 1 1 calc R
C16 C 0.01671(4) 0.2967(11) 0.4606(7) 0.1026(17) Uani 1 1 d .
H16A H 0.0166 0.2575 0.5836 0.154 Uiso 1 1 calc R
H16B H 0.0086 0.2103 0.4023 0.154 Uiso 1 1 calc R
H16C H 0.0162 0.4921 0.4428 0.154 Uiso 1 1 calc R

loop_
_atom_site_aniso_label
_atom_site_aniso_U_11
_atom_site_aniso_U_22
_atom_site_aniso_U_33
_atom_site_aniso_U_23
_atom_site_aniso_U_13
_atom_site_aniso_U_12
O1 0.0344(11) 0.0947(19) 0.0857(18) -0.0375(15) -0.0013(11) 0.0148(12)
O2 0.0356(12) 0.0943(19) 0.0769(17) -0.0335(15) -0.0070(11) 0.0206(12)
O3 0.0456(12) 0.0240(10) 0.0826(16) 0.0039(10) 0.0096(11) 0.0022(8)
N1 0.0269(11) 0.0247(11) 0.0653(16) 0.0057(10) 0.0046(11) -0.0009(9)
C1 0.0341(15) 0.0387(16) 0.0521(18) -0.0026(15) 0.0086(13) 0.0056(12)
C2 0.0301(14) 0.0489(17) 0.0534(18) 0.0026(14) 0.0046(13) -0.0055(12)
C3 0.0297(13) 0.0232(13) 0.0445(16) 0.0035(11) -0.0064(11) -0.0022(10)
C4 0.0302(14) 0.0314(14) 0.0495(17) -0.0009(13) 0.0037(12) -0.0033(11)
C5 0.0334(15) 0.0385(16) 0.0518(18) -0.0001(13) -0.0002(13) -0.0002(12)
C6 0.0330(15) 0.0383(16) 0.0543(18) 0.0018(13) 0.0035(13) 0.0000(12)
C7 0.0342(16) 0.0456(17) 0.060(2) -0.0001(15) 0.0026(14) 0.0006(13)
C8 0.0324(15) 0.0450(17) 0.061(2) 0.0028(15) 0.0037(14) -0.0002(12)
C9 0.0341(16) 0.0493(18) 0.065(2) 0.0016(15) 0.0020(14) -0.0005(13)
C10 0.0336(16) 0.0501(18) 0.066(2) 0.0032(15) 0.0050(14) 0.0009(13)
C11 0.0321(16) 0.055(2) 0.070(2) 0.0022(17) 0.0009(14) 0.0011(14)
C12 0.0334(16) 0.057(2) 0.071(2) 0.0063(17) 0.0036(15) 0.0009(14)
C13 0.0351(17) 0.059(2) 0.078(2) 0.0026(18) 0.0026(16) 0.0006(14)
C14 0.0358(17) 0.070(2) 0.079(3) 0.0074(19) 0.0036(16) 0.0010(16)
C15 0.0386(19) 0.087(3) 0.102(3) 0.002(2) 0.0000(19) -0.0010(18)
C16 0.039(2) 0.133(4) 0.136(4) 0.005(4) 0.003(2) 0.003(2)

loop_
_atom_type_symbol
_atom_type_description
_atom_type_scat_dispersion_real
_atom_type_scat_dispersion_imag
_atom_type_scat_source
C C 0.0033 0.0016 'International Tables Vol C Tables 4.2.6.8 and 6.1.1.4'
H H 0.0000 0.0000 'International Tables Vol C Tables 4.2.6.8 and 6.1.1.4'
N N 0.0061 0.0033 'International Tables Vol C Tables 4.2.6.8 and 6.1.1.4'
O O 0.0106 0.0060 'International Tables Vol C Tables 4.2.6.8 and 6.1.1.4'

loop_
_geom_angle_atom_site_label_1
_geom_angle_atom_site_label_2
_geom_angle_atom_site_label_3
_geom_angle
C1 O1 H10 111.2
C3 N1 C2 121.9(2)
C3 N1 H1N 118.2
C2 N1 H1N 119.6
O2 C1 O1 123.2(3)
O2 C1 C2 124.1(3)
O1 C1 C2 112.6(3)
N1 C2 C1 114.7(3)
N1 C2 H2A 108.6
C1 C2 H2A 108.6
N1 C2 H2B 108.6
C1 C2 H2B 108.6
H2A C2 H2B 107.6
O3 C3 N1 121.9(2)
O3 C3 C4 121.3(2)
N1 C3 C4 116.8(2)
C3 C4 C5 111.8(2)
C3 C4 H4A 109.3
C5 C4 H4A 109.3
C3 C4 H4B 109.3
C5 C4 H4B 109.3
H4A C4 H4B 107.9
C4 C5 C6 113.8(2)
C4 C5 H5A 108.8
C6 C5 H5A 108.8
C4 C5 H5B 108.8
C6 C5 H5B 108.8
H5A C5 H5B 107.7
C7 C6 C5 113.4(2)
C7 C6 H6A 108.9
C5 C6 H6A 108.9
C7 C6 H6B 108.9
C5 C6 H6B 108.9
H6A C6 H6B 107.7
C6 C7 C8 114.4(3)
C6 C7 H7A 108.7
C8 C7 H7A 108.7
C6 C7 H7B 108.7
C8 C7 H7B 108.7
H7A C7 H7B 107.6
C9 C8 C7 113.7(3)
C9 C8 H8A 108.8
C7 C8 H8A 108.8
C9 C8 H8B 108.8
C7 C8 H8B 108.8
H8A C8 H8B 107.7
C8 C9 C10 114.5(3)
C8 C9 H9A 108.6
C10 C9 H9A 108.6
C8 C9 H9B 108.6
C10 C9 H9B 108.6
H9A C9 H9B 107.6
C11 C10 C9 114.4(3)
C11 C10 H10A 108.7
C9 C10 H10A 108.7
C11 C10 H10B 108.7
C9 C10 H10B 108.7
H10A C10 H10B 107.6
C10 C11 C12 114.8(3)
C10 C11 H11A 108.6
C12 C11 H11A 108.6
C10 C11 H11B 108.6
C12 C11 H11B 108.6
H11A C11 H11B 107.5
C13 C12 C11 114.6(3)
C13 C12 H12A 108.6
C11 C12 H12A 108.6
C13 C12 H12B 108.6
C11 C12 H12B 108.6
H12A C12 H12B 107.6
C14 C13 C12 115.3(3)
C14 C13 H13A 108.5
C12 C13 H13A 108.5
C14 C13 H13B 108.5
C12 C13 H13B 108.5
H13A C13 H13B 107.5
C13 C14 C15 115.2(3)
C13 C14 H14A 108.5
C15 C14 H14A 108.5
C13 C14 H14B 108.5
C15 C14 H14B 108.5
H14A C14 H14B 107.5
C14 C15 C16 115.0(4)
C14 C15 H15A 108.5
C16 C15 H15A 108.5
C14 C15 H15B 108.5
C16 C15 H15B 108.5
H15A C15 H15B 107.5
C15 C16 H16A 109.5
C15 C16 H16B 109.5
H16A C16 H16B 109.5
C15 C16 H16C 109.5
H16A C16 H16C 109.5
H16B C16 H16C 109.5

loop_
_geom_bond_atom_site_label_1
_geom_bond_atom_site_label_2
_geom_bond_distance
O1 C1 1.297(3)
O1 H10 0.9754
O2 C1 1.203(4)
O3 C3 1.229(3)
N1 C3 1.329(3)
N1 C2 1.438(3)
N1 H1N 0.8840
C1 C2 1.487(4)
C2 H2A 0.9700
C2 H2B 0.9700
C3 C4 1.502(3)
C4 C5 1.516(4)
C4 H4A 0.9700
C4 H4B 0.9700
C5 C6 1.518(4)
C5 H5A 0.9700
C5 H5B 0.9700
C6 C7 1.513(4)
C6 H6A 0.9700
C6 H6B 0.9700
C7 C8 1.521(4)
C7 H7A 0.9700
C7 H7B 0.9700
C8 C9 1.512(4)
C8 H8A 0.9700
C8 H8B 0.9700
C9 C10 1.515(4)
C9 H9A 0.9700
C9 H9B 0.9700
C10 C11 1.509(4)
C10 H10A 0.9700
C10 H10B 0.9700
C11 C12 1.512(4)
C11 H11A 0.9700
C11 H11B 0.9700
C12 C13 1.506(4)
C12 H12A 0.9700
C12 H12B 0.9700
C13 C14 1.504(4)
C13 H13A 0.9700
C13 H13B 0.9700
C14 C15 1.504(5)
C14 H14A 0.9700
C14 H14B 0.9700
C15 C16 1.506(5)
C15 H15A 0.9700
C15 H15B 0.9700
C16 H16A 0.9600
C16 H16B 0.9600
C16 H16C 0.9600

loop_
_geom_torsion_atom_site_label_1
_geom_torsion_atom_site_label_2
_geom_torsion_atom_site_label_3
_geom_torsion_atom_site_label_4
_geom_torsion
C3 N1 C2 C1 -106.1(3)
O2 C1 C2 N1 -12.6(5)
O1 C1 C2 N1 169.5(3)
C2 N1 C3 O3 4.1(4)
C2 N1 C3 C4 -175.1(2)
O3 C3 C4 C5 -54.7(4)
N1 C3 C4 C5 124.5(3)
C3 C4 C5 C6 179.0(2)
C4 C5 C6 C7 -178.2(2)
C5 C6 C7 C8 179.6(2)
C6 C7 C8 C9 -179.4(3)
C7 C8 C9 C10 179.9(3)
C8 C9 C10 C11 -179.8(3)
C9 C10 C11 C12 -179.9(3)
C10 C11 C12 C13 179.8(3)
C11 C12 C13 C14 179.7(3)
C12 C13 C14 C15 -179.9(3)
C13 C14 C15 C16 179.5(3)
